data_4000391
_journal_name_full 'Chemistry of Materials'
_journal_paper_doi 10.1021/cm035392y
_journal_year 2004
_chemical_formula_sum 'C45 H86 Ce2 O11'
_chemical_formula_weight 1083.38
_space_group_IT_number 14
_symmetry_cell_setting monoclinic
_symmetry_space_group_name_Hall '-P 2ybc'
_symmetry_space_group_name_H-M 'P 1 21/c 1'
_atom_sites_solution_hydrogens geom
_atom_sites_solution_primary direct
_atom_sites_solution_secondary difmap
_cell_angle_alpha 90.00
_cell_angle_beta 104.32(1)
_cell_angle_gamma 90.00
_cell_formula_units_Z 4
_cell_length_a 15.386(2)
_cell_length_b 13.138(1)
_cell_length_c 27.386(3)
_cell_measurement_reflns_used 37
_cell_measurement_temperature 223(2)
_cell_measurement_theta_max 12.49
_cell_measurement_theta_min 7.57
_cell_volume 5363.8(10)
_diffrn_ambient_temperature 223(2)
_diffrn_measurement_device_type 'Siemens P4'
_diffrn_measurement_method '\w scans'
_diffrn_radiation_monochromator graphite
_diffrn_radiation_source 'fine-focus sealed tube'
_diffrn_radiation_type MoK\a
_diffrn_radiation_wavelength 0.71073
_diffrn_reflns_av_R_equivalents 0.037
_diffrn_reflns_av_sigmaI/netI 0.0301
_diffrn_reflns_limit_h_max 16
_diffrn_reflns_limit_h_min -15
_diffrn_reflns_limit_k_max 14
_diffrn_reflns_limit_k_min 0
_diffrn_reflns_limit_l_max 29
_diffrn_reflns_limit_l_min 0
_diffrn_reflns_number 8247
_diffrn_reflns_theta_max 22.50
_diffrn_reflns_theta_min 2.07
_diffrn_standards_decay_% 0.0
_diffrn_standards_interval_count 97
_diffrn_standards_number 3
_exptl_absorpt_coefficient_mu 1.725
_exptl_absorpt_correction_T_max 0.3636
_exptl_absorpt_correction_T_min 0.3093
_exptl_absorpt_correction_type empirical
_exptl_absorpt_process_details ?
_exptl_crystal_colour Orange
_exptl_crystal_density_diffrn 1.342
_exptl_crystal_density_method 'not measured'
_exptl_crystal_description 'Thick plate'
_exptl_crystal_F_000 2240
_exptl_crystal_size_max 0.45
_exptl_crystal_size_mid 0.35
_exptl_crystal_size_min 0.25
_refine_ls_extinction_method none
_refine_ls_goodness_of_fit_ref 1.046
_refine_ls_hydrogen_treatment mixed
_refine_ls_matrix_type full
_refine_ls_number_parameters 448
_refine_ls_number_reflns 6912
_refine_ls_number_restraints 20
_refine_ls_restrained_S_all 1.047
_refine_ls_R_factor_all 0.0511
_refine_ls_R_factor_gt 0.0379
_refine_ls_shift/su_max 0.286
_refine_ls_shift/su_mean 0.031
_refine_ls_structure_factor_coef Fsqd
_refine_ls_weighting_details 'calc w=1/[\s^2^(Fo^2^)+(0.0538P)^2^+16.4219P] where P=(Fo^2^+2Fc^2^)/3'
_refine_ls_weighting_scheme calc
_refine_ls_wR_factor_gt 0.1024
_refine_ls_wR_factor_ref 0.1151
_reflns_number_gt 5307
_reflns_number_total 7274
_reflns_threshold_expression >4sigma(I)
_cod_depositor_comments
;
The following automatic conversions were performed:
'_symmetry_cell_setting' value 'Monoclinic' changed to 'monoclinic'
according to '/home/saulius/struct/CIF-dictionaries/cif_core.dic'
dictionary named 'cif_core.dic' version 2.4.1 from
2010-06-29.

'_exptl_absorpt_correction_type' value 'Empirical' changed to
'empirical' according to
'/home/saulius/struct/CIF-dictionaries/cif_core.dic' dictionary named
'cif_core.dic' version 2.4.1 from 2010-06-29.

Automatic conversion script
Id: cif_fix_enum 1527 2010-12-29 10:47:43Z saulius 
;
_cod_original_sg_symbol_H-M P2(1)/c
_cod_database_code 4000391

loop_
_symmetry_equiv_pos_as_xyz
'x, y, z'
'-x, y+1/2, -z+1/2'
'-x, -y, -z'
'x, -y-1/2, z-1/2'

loop_
_atom_site_label
_atom_site_type_symbol
_atom_site_fract_x
_atom_site_fract_y
_atom_site_fract_z
_atom_site_U_iso_or_equiv
_atom_site_adp_type
_atom_site_occupancy
_atom_site_symmetry_multiplicity
_atom_site_calc_flag
_atom_site_refinement_flags
_atom_site_disorder_assembly
_atom_site_disorder_group
Ce1 Ce 0.82113(2) 0.75097(3) 0.073692(13) 0.04865(14) Uani 1 1 d . . .
Ce2 Ce 0.71933(2) 0.87290(3) 0.171416(13) 0.04547(13) Uani 1 1 d . A .
O1 O 0.7438(3) 0.6852(3) 0.13792(16) 0.0530(11) Uani 1 1 d . A .
O2 O 0.8947(3) 0.6035(4) 0.11217(18) 0.0652(13) Uani 1 1 d . A .
O3 O 0.6807(3) 0.8396(3) 0.07961(16) 0.0575(12) Uani 1 1 d . A .
O4 O 0.7819(4) 0.8872(4) 0.0125(2) 0.0824(16) Uani 1 1 d . A .
O5 O 0.7831(3) 0.7641(3) 0.23919(17) 0.0609(12) Uani 1 1 d . . .
O6 O 0.7496(3) 0.9650(3) 0.24819(17) 0.0618(12) Uani 1 1 d . . .
O7 O 0.8551(3) 0.8540(3) 0.14686(15) 0.0465(10) Uani 1 1 d . A .
C1 C 0.7424(5) 0.5982(6) 0.1582(3) 0.0632(19) Uani 1 1 d . . .
C2 C 0.8048(5) 0.5206(5) 0.1578(3) 0.067(2) Uani 1 1 d . A .
H2A H 0.7969 0.4587 0.1734 0.081 Uiso 1 1 calc R . .
C3 C 0.8764(5) 0.5276(5) 0.1365(3) 0.0625(18) Uani 1 1 d . . .
C4 C 0.6678(6) 0.5753(7) 0.1837(3) 0.089(3) Uani 1 1 d . A .
H4A H 0.6289 0.6342 0.1811 0.133 Uiso 1 1 calc R . .
H4B H 0.6934 0.5596 0.2189 0.133 Uiso 1 1 calc R . .
H4C H 0.6333 0.5176 0.1673 0.133 Uiso 1 1 calc R . .
C5 C 0.9416(6) 0.4375(6) 0.1408(4) 0.094(3) Uani 1 1 d . A .
H5A H 0.9878 0.4539 0.1235 0.140 Uiso 1 1 calc R . .
H5B H 0.9090 0.3776 0.1256 0.140 Uiso 1 1 calc R . .
H5C H 0.9692 0.4240 0.1761 0.140 Uiso 1 1 calc R . .
C6 C 0.6147(5) 0.8682(8) 0.0436(3) 0.088(3) Uani 1 1 d . . .
C7 C 0.6243(6) 0.9012(9) -0.0026(3) 0.104(3) Uani 1 1 d . A .
H7A H 0.5721 0.9155 -0.0279 0.125 Uiso 1 1 calc R . .
C8 C 0.7069(7) 0.9144(8) -0.0140(3) 0.097(3) Uani 1 1 d . . .
C9 C 0.5238(6) 0.8644(11) 0.0534(3) 0.134(5) Uani 1 1 d . A .
H9A H 0.5287 0.8406 0.0875 0.201 Uiso 1 1 calc R . .
H9B H 0.4861 0.8181 0.0297 0.201 Uiso 1 1 calc R . .
H9C H 0.4975 0.9319 0.0494 0.201 Uiso 1 1 calc R . .
C10 C 0.7101(9) 0.9703(11) -0.0634(4) 0.152(5) Uani 1 1 d . A .
H10A H 0.7719 0.9756 -0.0657 0.228 Uiso 1 1 calc R . .
H10B H 0.6849 1.0379 -0.0634 0.228 Uiso 1 1 calc R . .
H10C H 0.6756 0.9323 -0.0921 0.228 Uiso 1 1 calc R . .
C11 C 0.8091(5) 0.7680(6) 0.2865(3) 0.067(2) Uani 1 1 d . A .
C12 C 0.8112(5) 0.8550(7) 0.3146(3) 0.072(2) Uani 1 1 d . . .
H12A H 0.8342 0.8505 0.3497 0.086 Uiso 1 1 calc R A .
C13 C 0.7815(5) 0.9484(6) 0.2943(3) 0.0642(19) Uani 1 1 d . A .
C14 C 0.8403(8) 0.6684(8) 0.3115(4) 0.122(4) Uani 1 1 d . . .
H14A H 0.8343 0.6156 0.2862 0.183 Uiso 1 1 calc R A .
H14B H 0.8042 0.6511 0.3348 0.183 Uiso 1 1 calc R . .
H14C H 0.9027 0.6741 0.3299 0.183 Uiso 1 1 calc R . .
C15 C 0.7859(7) 1.0420(8) 0.3278(3) 0.101(3) Uani 1 1 d . . .
H15A H 0.7621 1.1004 0.3071 0.152 Uiso 1 1 calc R A .
H15B H 0.8477 1.0549 0.3454 0.152 Uiso 1 1 calc R . .
H15C H 0.7506 1.0301 0.3520 0.152 Uiso 1 1 calc R . .
C16 C 0.9424(4) 0.8999(5) 0.1678(2) 0.0521(16) Uani 1 1 d . . .
C17 C 0.9597(5) 0.9726(6) 0.1285(3) 0.070(2) Uani 1 1 d . A .
H17A H 0.9143 1.0256 0.1222 0.106 Uiso 1 1 calc R . .
H17B H 0.9573 0.9358 0.0974 0.106 Uiso 1 1 calc R . .
H17C H 1.0185 1.0031 0.1405 0.106 Uiso 1 1 calc R . .
C18 C 0.9374(5) 0.9597(5) 0.2150(3) 0.0624(18) Uani 1 1 d . A .
H18A H 0.8924 1.0127 0.2059 0.094 Uiso 1 1 calc R . .
H18B H 0.9953 0.9904 0.2298 0.094 Uiso 1 1 calc R . .
H18C H 0.9214 0.9140 0.2392 0.094 Uiso 1 1 calc R . .
C19 C 1.0135(4) 0.8149(5) 0.1798(3) 0.0571(17) Uani 1 1 d . A .
H19A H 1.0101 0.7774 0.1481 0.069 Uiso 1 1 calc R . .
C20 C 1.1106(5) 0.8569(7) 0.1976(3) 0.088(3) Uani 1 1 d . . .
H20A H 1.1526 0.8007 0.2043 0.131 Uiso 1 1 calc R A .
H20B H 1.1161 0.8965 0.2282 0.131 Uiso 1 1 calc R . .
H20C H 1.1236 0.8999 0.1715 0.131 Uiso 1 1 calc R . .
C21 C 0.9967(5) 0.7381(6) 0.2179(3) 0.074(2) Uani 1 1 d . . .
H21A H 0.9362 0.7116 0.2066 0.110 Uiso 1 1 calc R A .
H21B H 1.0037 0.7710 0.2503 0.110 Uiso 1 1 calc R . .
H21C H 1.0393 0.6827 0.2210 0.110 Uiso 1 1 calc R . .
O8 O 0.7411(5) 0.6518(7) 0.0243(3) 0.048(3) Uiso 0.580(13) 1 d PG A 1
C22 C 0.6826(5) 0.5749(6) -0.0035(3) 0.074(5) Uiso 0.580(13) 1 d PG A 1
C23 C 0.6195(7) 0.5391(10) 0.0267(4) 0.099(6) Uiso 0.580(13) 1 d PG A 1
H23A H 0.5839 0.5961 0.0334 0.149 Uiso 0.580(13) 1 calc PR A 1
H23B H 0.6536 0.5108 0.0584 0.149 Uiso 0.580(13) 1 calc PR A 1
H23C H 0.5800 0.4873 0.0080 0.149 Uiso 0.580(13) 1 calc PR A 1
C24 C 0.7375(8) 0.4869(7) -0.0138(5) 0.132(8) Uiso 0.580(13) 1 d PG A 1
H24A H 0.7783 0.5101 -0.0334 0.198 Uiso 0.580(13) 1 calc PR A 1
H24B H 0.6981 0.4350 -0.0326 0.198 Uiso 0.580(13) 1 calc PR A 1
H24C H 0.7717 0.4586 0.0178 0.198 Uiso 0.580(13) 1 calc PR A 1
C25 C 0.6299(7) 0.6188(9) -0.0525(3) 0.086(5) Uiso 0.580(13) 1 d PGD A 1
C26 C 0.5629(14) 0.5536(17) -0.0894(8) 0.134(8) Uiso 0.580(13) 1 d PD A 1
H26A H 0.5329 0.5947 -0.1181 0.201 Uiso 0.580(13) 1 calc PR A 1
H26B H 0.5189 0.5265 -0.0729 0.201 Uiso 0.580(13) 1 calc PR A 1
H26C H 0.5941 0.4978 -0.1009 0.201 Uiso 0.580(13) 1 calc PR A 1
C27 C 0.6929(13) 0.6554(19) -0.0820(8) 0.128(8) Uiso 0.580(13) 1 d PD A 1
H27A H 0.6590 0.6824 -0.1141 0.191 Uiso 0.580(13) 1 calc PR A 1
H27B H 0.7299 0.5992 -0.0880 0.191 Uiso 0.580(13) 1 calc PR A 1
H27C H 0.7309 0.7084 -0.0633 0.191 Uiso 0.580(13) 1 calc PR A 1
O8' O 0.7386(10) 0.6722(12) 0.0176(6) 0.082(7) Uiso 0.420(13) 1 d PG A 2
C22' C 0.6721(8) 0.6003(9) -0.0079(4) 0.100(9) Uiso 0.420(13) 1 d PG A 2
C23' C 0.6935(14) 0.4967(11) 0.0149(7) 0.132(10) Uiso 0.420(13) 1 d PG A 2
H23D H 0.6939 0.4992 0.0504 0.198 Uiso 0.420(13) 1 calc PR A 2
H23E H 0.7521 0.4755 0.0114 0.198 Uiso 0.420(13) 1 calc PR A 2
H23F H 0.6485 0.4485 -0.0022 0.198 Uiso 0.420(13) 1 calc PR A 2
C24' C 0.5815(9) 0.6329(16) -0.0024(8) 0.123(10) Uiso 0.420(13) 1 d PG A 2
H24D H 0.5675 0.6998 -0.0171 0.185 Uiso 0.420(13) 1 calc PR A 2
H24E H 0.5820 0.6352 0.0331 0.185 Uiso 0.420(13) 1 calc PR A 2
H24F H 0.5366 0.5846 -0.0195 0.185 Uiso 0.420(13) 1 calc PR A 2
C25' C 0.6715(13) 0.5966(12) -0.0627(4) 0.102(8) Uiso 0.420(13) 1 d PGD A 2
C26' C 0.6033(19) 0.522(2) -0.0918(12) 0.128(11) Uiso 0.420(13) 1 d PD A 2
H26D H 0.6069 0.5198 -0.1266 0.192 Uiso 0.420(13) 1 calc PR A 2
H26E H 0.5436 0.5425 -0.0903 0.192 Uiso 0.420(13) 1 calc PR A 2
H26F H 0.6159 0.4544 -0.0770 0.192 Uiso 0.420(13) 1 calc PR A 2
C27' C 0.6675(14) 0.6999(13) -0.0869(7) 0.068(6) Uiso 0.420(13) 1 d PD A 2
H27D H 0.7104 0.7449 -0.0653 0.102 Uiso 0.420(13) 1 calc PR A 2
H27E H 0.6076 0.7278 -0.0917 0.102 Uiso 0.420(13) 1 calc PR A 2
H27F H 0.6819 0.6938 -0.1193 0.102 Uiso 0.420(13) 1 calc PR A 2
O9 O 0.9299(12) 0.7450(14) 0.0487(8) 0.056(6) Uiso 0.35 1 d PG A 3
C28 C 0.9940(8) 0.7122(10) 0.0216(5) 0.074(4) Uiso 0.35 1 d PG A 3
C29 C 1.0694(12) 0.6569(17) 0.0568(8) 0.122 Uiso 0.35 1 d PG A 3
C30 C 0.9490(14) 0.6424(15) -0.0204(7) 0.085(7) Uiso 0.35 1 d PG A 3
C31 C 1.0304(13) 0.8032(14) 0.0001(8) 0.120 Uiso 0.35 1 d PGD A 3
C32 C 1.096(3) 0.869(4) 0.0356(19) 0.138(19) Uiso 0.23 1 d PD A 3
C32A C 1.084(8) 0.729(8) -0.022(5) 0.16(4) Uiso 0.12 1 d PD A 3
C33 C 0.9522(18) 0.854(2) -0.0359(11) 0.091(8) Uiso 0.35 1 d PD A 3
O9' O 0.9319(10) 0.7726(11) 0.0419(6) 0.035(4) Uiso 0.35 1 d PG A 4
C28' C 0.9839(8) 0.7742(11) 0.0048(5) 0.074(4) Uiso 0.35 1 d PG A 4
C29' C 0.9834(17) 0.8796(15) -0.0163(10) 0.124(13) Uiso 0.35 1 d PG A 4
C30' C 0.9439(16) 0.701(2) -0.0368(7) 0.139(13) Uiso 0.35 1 d PG A 4
C31' C 1.0786(8) 0.7431(19) 0.0291(8) 0.126(11) Uiso 0.35 1 d PGD A 4
C32' C 1.104(3) 0.677(3) 0.0747(11) 0.083(11) Uiso 0.23 1 d PD A 4
C33' C 1.125(4) 0.815(4) 0.0691(18) 0.133(18) Uiso 0.23 1 d PD A 4
C33A C 1.146(3) 0.792(3) 0.0055(17) 0.090(12) Uiso 0.23 1 d PD A 4
O9" O 0.9498(11) 0.7623(16) 0.0562(7) 0.043(6) Uiso 0.30 1 d PG A 5
C28" C 1.0201(9) 0.7283(12) 0.0339(5) 0.074(4) Uiso 0.30 1 d PG A 5
C29" C 1.1088(10) 0.736(2) 0.0718(9) 0.102(11) Uiso 0.30 1 d PG A 5
C30" C 1.0036(19) 0.6196(14) 0.0175(11) 0.111(11) Uiso 0.30 1 d PG A 5
C31" C 1.0214(16) 0.793(2) -0.0109(8) 0.150 Uiso 0.30 1 d PGD A 5
C32" C 1.1137(19) 0.806(3) -0.0193(17) 0.114(13) Uiso 0.30 1 d PD A 5
C33" C 0.933(2) 0.784(4) -0.0482(13) 0.115(12) Uiso 0.30 1 d PD A 5
O10 O 0.5968(4) 0.8522(7) 0.1854(3) 0.051(3) Uiso 0.645(14) 1 d PG A 6
C34 C 0.5256(4) 0.8515(5) 0.2110(2) 0.067(3) Uiso 0.645(14) 1 d PG A 6
C35 C 0.5415(8) 0.7677(10) 0.2494(4) 0.154(15) Uiso 0.645(14) 1 d PG A 6
H35A H 0.5430 0.7029 0.2327 0.231 Uiso 0.645(14) 1 calc PR A 6
H35B H 0.4936 0.7673 0.2667 0.231 Uiso 0.645(14) 1 calc PR A 6
H35C H 0.5984 0.7789 0.2737 0.231 Uiso 0.645(14) 1 calc PR A 6
C36 C 0.5234(7) 0.9518(8) 0.2369(5) 0.108(7) Uiso 0.645(14) 1 d PG A 6
H36A H 0.5131 1.0060 0.2121 0.162 Uiso 0.645(14) 1 calc PR A 6
H36B H 0.5803 0.9628 0.2612 0.162 Uiso 0.645(14) 1 calc PR A 6
H36C H 0.4754 0.9513 0.2542 0.162 Uiso 0.645(14) 1 calc PR A 6
C37 C 0.4376(4) 0.8344(8) 0.1736(4) 0.077(4) Uiso 0.645(14) 1 d PGD A 6
C38 C 0.4360(11) 0.7333(9) 0.1469(6) 0.092(5) Uiso 0.645(14) 1 d PD A 6
H38A H 0.3784 0.7245 0.1230 0.137 Uiso 0.645(14) 1 calc PR A 6
H38B H 0.4453 0.6787 0.1715 0.137 Uiso 0.645(14) 1 calc PR A 6
H38C H 0.4834 0.7319 0.1292 0.137 Uiso 0.645(14) 1 calc PR A 6
C39 C 0.3548(9) 0.8408(16) 0.1943(7) 0.118(6) Uiso 0.645(14) 1 d PD A 6
H39A H 0.3019 0.8258 0.1677 0.177 Uiso 0.645(14) 1 calc PR A 6
H39B H 0.3499 0.9089 0.2071 0.177 Uiso 0.645(14) 1 calc PR A 6
H39C H 0.3599 0.7919 0.2214 0.177 Uiso 0.645(14) 1 calc PR A 6
O10' O 0.5911(7) 0.8229(12) 0.1789(5) 0.053(5) Uiso 0.355(14) 1 d PG A 7
C34' C 0.5152(6) 0.8032(7) 0.1995(4) 0.071(7) Uiso 0.355(14) 1 d PG A 7
C35' C 0.5475(11) 0.7741(13) 0.2540(4) 0.052(8) Uiso 0.355(14) 1 d PG A 7
H35D H 0.5843 0.7133 0.2568 0.078 Uiso 0.355(14) 1 calc PR A 7
H35E H 0.4964 0.7608 0.2678 0.078 Uiso 0.355(14) 1 calc PR A 7
H35F H 0.5828 0.8293 0.2725 0.078 Uiso 0.355(14) 1 calc PR A 7
C36' C 0.4607(11) 0.7179(11) 0.1710(7) 0.102(10) Uiso 0.355(14) 1 d PG A 7
H36D H 0.4398 0.7367 0.1358 0.154 Uiso 0.355(14) 1 calc PR A 7
H36E H 0.4096 0.7046 0.1848 0.154 Uiso 0.355(14) 1 calc PR A 7
H36F H 0.4974 0.6571 0.1738 0.154 Uiso 0.355(14) 1 calc PR A 7
C37' C 0.4584(8) 0.8972(9) 0.1951(6) 0.070(7) Uiso 0.355(14) 1 d PGD A 7
C38' C 0.5120(18) 0.982(2) 0.2251(10) 0.085(8) Uiso 0.355(14) 1 d PD A 7
H38D H 0.5713 0.9835 0.2189 0.128 Uiso 0.355(14) 1 calc PR A 7
H38E H 0.5172 0.9704 0.2607 0.128 Uiso 0.355(14) 1 calc PR A 7
H38F H 0.4820 1.0462 0.2151 0.128 Uiso 0.355(14) 1 calc PR A 7
C39' C 0.3640(10) 0.894(2) 0.2020(9) 0.068(6) Uiso 0.355(14) 1 d PD A 7
H39D H 0.3390 0.9622 0.1986 0.102 Uiso 0.355(14) 1 calc PR A 7
H39E H 0.3650 0.8677 0.2352 0.102 Uiso 0.355(14) 1 calc PR A 7
H39F H 0.3274 0.8501 0.1765 0.102 Uiso 0.355(14) 1 calc PR A 7
O11 O 0.7060(6) 1.0225(5) 0.1441(3) 0.051(3) Uiso 0.660(10) 1 d PG A 8
C40 C 0.6866(5) 1.1297(5) 0.1390(3) 0.066(3) Uiso 0.660(10) 1 d PG A 8
C41 C 0.7664(7) 1.1888(7) 0.1677(5) 0.112(5) Uiso 0.660(10) 1 d PG A 8
H41A H 0.8178 1.1736 0.1544 0.168 Uiso 0.660(10) 1 calc PR A 8
H41B H 0.7796 1.1699 0.2030 0.168 Uiso 0.660(10) 1 calc PR A 8
H41C H 0.7534 1.2611 0.1643 0.168 Uiso 0.660(10) 1 calc PR A 8
C42 C 0.6071(7) 1.1531(8) 0.1595(5) 0.140(7) Uiso 0.660(10) 1 d PG A 8
H42A H 0.5555 1.1149 0.1409 0.210 Uiso 0.660(10) 1 calc PR A 8
H42B H 0.5940 1.2254 0.1561 0.210 Uiso 0.660(10) 1 calc PR A 8
H42C H 0.6202 1.1342 0.1948 0.210 Uiso 0.660(10) 1 calc PR A 8
C43 C 0.6663(8) 1.1586(8) 0.0843(3) 0.110(5) Uiso 0.660(10) 1 d PGD A 8
C44 C 0.6378(14) 1.2696(10) 0.0756(8) 0.149(8) Uiso 0.660(10) 1 d PD A 8
H44A H 0.6230 1.2841 0.0397 0.224 Uiso 0.660(10) 1 calc PR A 8
H44B H 0.6866 1.3134 0.0927 0.224 Uiso 0.660(10) 1 calc PR A 8
H44C H 0.5857 1.2819 0.0887 0.224 Uiso 0.660(10) 1 calc PR A 8
C45 C 0.7409(10) 1.1274(13) 0.0628(6) 0.120(6) Uiso 0.660(10) 1 d PD A 8
H45A H 0.7267 1.1444 0.0272 0.180 Uiso 0.660(10) 1 calc PR A 8
H45B H 0.7501 1.0546 0.0669 0.180 Uiso 0.660(10) 1 calc PR A 8
H45C H 0.7952 1.1628 0.0801 0.180 Uiso 0.660(10) 1 calc PR A 8
O11' O 0.6874(12) 1.0158(10) 0.1487(6) 0.050(6) Uiso 0.340(10) 1 d PG A 9
C40' C 0.6559(11) 1.1143(11) 0.1290(6) 0.142(15) Uiso 0.340(10) 1 d PG A 9
C41' C 0.5604(13) 1.1060(19) 0.0989(9) 0.150(15) Uiso 0.340(10) 1 d PG A 9
H41D H 0.5234 1.0814 0.1205 0.225 Uiso 0.340(10) 1 calc PR A 9
H41E H 0.5568 1.0588 0.0713 0.225 Uiso 0.340(10) 1 calc PR A 9
H41F H 0.5392 1.1724 0.0857 0.225 Uiso 0.340(10) 1 calc PR A 9
C42' C 0.713(2) 1.1524(19) 0.0957(10) 0.155(16) Uiso 0.340(10) 1 d PG A 9
H42D H 0.7748 1.1577 0.1151 0.232 Uiso 0.340(10) 1 calc PR A 9
H42E H 0.6918 1.2188 0.0824 0.232 Uiso 0.340(10) 1 calc PR A 9
H42F H 0.7095 1.1052 0.0680 0.232 Uiso 0.340(10) 1 calc PR A 9
C43' C 0.6614(18) 1.1874(13) 0.1717(8) 0.138(13) Uiso 0.340(10) 1 d PGD A 9
C44' C 0.624(2) 1.2867(19) 0.1480(12) 0.121(11) Uiso 0.340(10) 1 d PD A 9
H44D H 0.6110 1.3310 0.1736 0.182 Uiso 0.340(10) 1 calc PR A 9
H44E H 0.5696 1.2739 0.1221 0.182 Uiso 0.340(10) 1 calc PR A 9
H44F H 0.6679 1.3191 0.1330 0.182 Uiso 0.340(10) 1 calc PR A 9
C45' C 0.7573(18) 1.189(3) 0.1997(14) 0.134(13) Uiso 0.340(10) 1 d PD A 9
H45D H 0.7636 1.2254 0.2312 0.201 Uiso 0.340(10) 1 calc PR A 9
H45E H 0.7924 1.2228 0.1796 0.201 Uiso 0.340(10) 1 calc PR A 9
H45F H 0.7787 1.1197 0.2067 0.201 Uiso 0.340(10) 1 calc PR A 9

loop_
_atom_site_aniso_label
_atom_site_aniso_U_11
_atom_site_aniso_U_22
_atom_site_aniso_U_33
_atom_site_aniso_U_23
_atom_site_aniso_U_13
_atom_site_aniso_U_12
Ce1 0.0469(2) 0.0529(2) 0.0458(2) -0.00513(16) 0.01076(17) 0.00140(16)
Ce2 0.0413(2) 0.0512(2) 0.0428(2) 0.00035(16) 0.00831(15) 0.00644(16)
O1 0.057(3) 0.047(3) 0.056(3) -0.003(2) 0.017(2) -0.006(2)
O2 0.060(3) 0.065(3) 0.071(3) 0.003(3) 0.017(2) 0.011(2)
O3 0.051(3) 0.070(3) 0.046(2) -0.004(2) 0.001(2) 0.017(2)
O4 0.083(4) 0.092(4) 0.072(3) 0.022(3) 0.019(3) 0.023(3)
O5 0.066(3) 0.070(3) 0.046(3) 0.006(2) 0.012(2) 0.015(2)
O6 0.069(3) 0.066(3) 0.050(3) -0.004(2) 0.015(2) 0.011(2)
O7 0.040(2) 0.050(2) 0.049(2) 0.0007(19) 0.0088(19) 0.0016(19)
C1 0.058(4) 0.064(5) 0.065(4) -0.004(4) 0.010(4) -0.019(4)
C2 0.077(5) 0.050(4) 0.071(5) 0.009(4) 0.011(4) -0.005(4)
C3 0.063(5) 0.054(4) 0.066(5) 0.001(4) 0.008(4) 0.007(4)
C4 0.083(6) 0.086(6) 0.108(7) 0.008(5) 0.045(5) -0.023(5)
C5 0.105(7) 0.071(5) 0.105(7) 0.015(5) 0.025(6) 0.034(5)
C6 0.062(5) 0.139(8) 0.052(5) -0.008(5) -0.004(4) 0.029(5)
C7 0.080(6) 0.171(10) 0.054(5) 0.019(6) 0.006(4) 0.051(6)
C8 0.113(8) 0.119(8) 0.059(5) 0.029(5) 0.024(5) 0.042(6)
C9 0.059(6) 0.267(16) 0.068(6) 0.010(8) 0.000(4) 0.058(8)
C10 0.171(12) 0.200(14) 0.094(8) 0.072(9) 0.048(8) 0.061(11)
C11 0.065(5) 0.085(6) 0.050(5) 0.015(4) 0.012(4) 0.020(4)
C12 0.073(5) 0.099(7) 0.042(4) -0.006(4) 0.010(4) 0.001(4)
C13 0.063(5) 0.084(5) 0.050(4) -0.009(4) 0.021(4) -0.003(4)
C14 0.170(11) 0.116(8) 0.074(6) 0.039(6) 0.022(7) 0.042(8)
C15 0.129(8) 0.111(7) 0.062(5) -0.029(5) 0.019(5) 0.005(6)
C16 0.048(4) 0.049(4) 0.056(4) -0.004(3) 0.006(3) -0.012(3)
C17 0.071(5) 0.066(5) 0.078(5) -0.003(4) 0.024(4) -0.014(4)
C18 0.053(4) 0.065(4) 0.065(4) -0.017(4) 0.007(3) -0.009(3)
C19 0.038(4) 0.063(4) 0.068(4) -0.011(4) 0.009(3) -0.004(3)
C20 0.047(4) 0.103(7) 0.109(7) -0.012(5) 0.012(4) -0.005(4)
C21 0.067(5) 0.071(5) 0.074(5) 0.008(4) 0.002(4) 0.014(4)
